data_4112131
loop_
_publ_author_name
'Wai-Lun Man'
'Tsz-Man Tang'
'Tsz-Wing Wong'
'Tai-Chu Lau'
'Shie-Ming Peng'
'Wing-Tak Wong'

_publ_section_title
;
 Highly Electrophilic (Salen)ruthenium(VI) Nitrido Complexes
;
_journal_name_full 'Journal of the American Chemical Society'
_journal_page_first 478
_journal_page_last 479
_journal_paper_doi 10.1021/ja037899f
_journal_volume 126
_journal_year 2004
_chemical_formula_sum 'C21 H24 Cl N3 O7 Ru'
_chemical_formula_weight 566.95
_chemical_name_systematic
; 
 ? 
;
_space_group_IT_number 14
_symmetry_cell_setting monoclinic
_symmetry_space_group_name_Hall '-P 2yn'
_symmetry_space_group_name_H-M 'P 1 21/n 1'
_atom_sites_solution_hydrogens geom
_atom_sites_solution_primary direct
_atom_sites_solution_secondary difmap
_audit_creation_method SHELXL-97
_cell_angle_alpha 90.00
_cell_angle_beta 111.7812(8)
_cell_angle_gamma 90.00
_cell_formula_units_Z 4
_cell_length_a 11.8650(2)
_cell_length_b 15.1399(3)
_cell_length_c 13.5817(2)
_cell_measurement_reflns_used all
_cell_measurement_temperature 295(2)
_cell_measurement_theta_max 27.50
_cell_measurement_theta_min 1.95
_cell_volume 2265.57(7)
_computing_cell_refinement DENZO-SMN
_computing_data_collection 'NONIUS COLLECT'
_computing_data_reduction DENZO-SMN
_computing_molecular_graphics SHELXTL
_computing_publication_material SHELXTL
_computing_structure_refinement 'SHELXL-97 (Sheldrick, 1997)'
_computing_structure_solution 'SHELXS-97 (Sheldrick, 1990)'
_diffrn_ambient_temperature 295(2)
_diffrn_measured_fraction_theta_full 0.999
_diffrn_measured_fraction_theta_max 0.999
_diffrn_measurement_device_type 'NONIUS KappaCCD'
_diffrn_measurement_method 'phi and omega scans'
_diffrn_radiation_monochromator graphite
_diffrn_radiation_source 'fine-focus sealed tube'
_diffrn_radiation_type MoK\a
_diffrn_radiation_wavelength 0.71073
_diffrn_reflns_av_R_equivalents 0.0526
_diffrn_reflns_av_sigmaI/netI 0.0625
_diffrn_reflns_limit_h_max 15
_diffrn_reflns_limit_h_min -15
_diffrn_reflns_limit_k_max 19
_diffrn_reflns_limit_k_min -19
_diffrn_reflns_limit_l_max 17
_diffrn_reflns_limit_l_min -17
_diffrn_reflns_number 15714
_diffrn_reflns_theta_full 27.50
_diffrn_reflns_theta_max 27.50
_diffrn_reflns_theta_min 1.95
_diffrn_standards_decay_% 0
_exptl_absorpt_coefficient_mu 0.858
_exptl_absorpt_correction_T_max 0.853
_exptl_absorpt_correction_T_min 0.798
_exptl_absorpt_correction_type multi-scan
_exptl_crystal_colour red
_exptl_crystal_density_diffrn 1.662
_exptl_crystal_density_meas ?
_exptl_crystal_description block
_exptl_crystal_F_000 1152
_exptl_crystal_size_max 0.32
_exptl_crystal_size_mid 0.20
_exptl_crystal_size_min 0.20
_refine_diff_density_max 1.324
_refine_diff_density_min -0.838
_refine_diff_density_rms 0.182
_refine_ls_extinction_coef 0.0032(7)
_refine_ls_extinction_expression Fc^*^=kFc[1+0.001xFc^2^\l^3^/sin(2\q)]^-1/4^
_refine_ls_extinction_method SHELXL
_refine_ls_goodness_of_fit_ref 1.033
_refine_ls_hydrogen_treatment mixed
_refine_ls_matrix_type full
_refine_ls_number_parameters 351
_refine_ls_number_reflns 5205
_refine_ls_number_restraints 1
_refine_ls_restrained_S_all 1.039
_refine_ls_R_factor_all 0.0904
_refine_ls_R_factor_gt 0.0488
_refine_ls_shift/su_max 0.007
_refine_ls_shift/su_mean 0.001
_refine_ls_structure_factor_coef Fsqd
_refine_ls_weighting_details 'calc w=1/[\s^2^(Fo^2^)+(0.0827P)^2^+0.3833P] where P=(Fo^2^+2Fc^2^)/3'
_refine_ls_weighting_scheme calc
_refine_ls_wR_factor_gt 0.1208
_refine_ls_wR_factor_ref 0.1432
_reflns_number_gt 3493
_reflns_number_total 5205
_reflns_threshold_expression >2sigma(I)
_cod_data_source_file ja037899fsi20031210_063450.cif
_cod_data_source_block ic8786
_cod_depositor_comments
;
The following automatic conversions were performed:

'_exptl_crystal_density_meas' value 'not_measured' was changed to '?'
- the value is perceived as not measured.

Automatic conversion script
Id: cif_fix_values 3008 2015-01-20 13:52:24Z robertas 
;
_cod_database_code 4112131

loop_
_symmetry_equiv_pos_as_xyz
'x, y, z'
'-x+1/2, y+1/2, -z+1/2'
'-x, -y, -z'
'x-1/2, -y-1/2, z-1/2'

loop_
_atom_site_label
_atom_site_type_symbol
_atom_site_fract_x
_atom_site_fract_y
_atom_site_fract_z
_atom_site_U_iso_or_equiv
_atom_site_adp_type
_atom_site_occupancy
_atom_site_symmetry_multiplicity
_atom_site_calc_flag
_atom_site_refinement_flags
_atom_site_disorder_assembly
_atom_site_disorder_group
Ru Ru 0.30018(3) 0.45394(2) 0.05485(3) 0.03704(16) Uani 1 1 d . A .
O1 O 0.4574(3) 0.3971(2) 0.0757(2) 0.0437(7) Uani 1 1 d . . .
O2 O 0.2922(3) 0.4669(2) -0.0920(2) 0.0452(7) Uani 1 1 d . . .
O3 O 0.4300(3) 0.5814(2) 0.0693(3) 0.0510(8) Uani 1 1 d D . .
H3 H 0.3601 0.6043 0.0153 0.077 Uiso 1 1 d . . .
N1 N 0.2128(4) 0.3729(3) 0.0499(3) 0.0536(10) Uani 1 1 d . . .
N2 N 0.3477(3) 0.4824(2) 0.2102(3) 0.0411(8) Uani 1 1 d . . .
N3 N 0.1812(3) 0.5541(2) 0.0401(3) 0.0388(8) Uani 1 1 d . . .
C1 C 0.5330(4) 0.3662(3) 0.1705(3) 0.0371(9) Uani 1 1 d . A .
C2 C 0.6229(4) 0.3073(3) 0.1679(4) 0.0444(10) Uani 1 1 d . . .
H2A H 0.6282 0.2924 0.1033 0.053 Uiso 1 1 calc R . .
C3 C 0.7035(4) 0.2714(3) 0.2604(4) 0.0492(11) Uani 1 1 d . . .
H3A H 0.7619 0.2317 0.2574 0.059 Uiso 1 1 calc R . .
C4 C 0.6990(4) 0.2934(3) 0.3580(4) 0.0525(12) Uani 1 1 d . . .
H4A H 0.7538 0.2687 0.4200 0.063 Uiso 1 1 calc R . .
C5 C 0.6128(4) 0.3520(3) 0.3620(4) 0.0493(11) Uani 1 1 d . A .
H5A H 0.6102 0.3672 0.4274 0.059 Uiso 1 1 calc R . .
C6 C 0.5281(4) 0.3897(3) 0.2694(3) 0.0394(10) Uani 1 1 d . . .
C7 C 0.4421(4) 0.4496(3) 0.2842(3) 0.0428(10) Uani 1 1 d . A .
H7A H 0.4553 0.4664 0.3534 0.051 Uiso 1 1 calc R . .
C8 C 0.2460(8) 0.5299(6) 0.2298(5) 0.0430(18) Uani 0.702(11) 1 d P A 1
H8A H 0.1819 0.4869 0.2234 0.052 Uiso 0.702(11) 1 calc PR A 1
C9 C 0.2801(9) 0.5755(7) 0.3355(8) 0.045(2) Uani 0.702(11) 1 d P A 1
H9A H 0.3171 0.5333 0.3921 0.054 Uiso 0.702(11) 1 calc PR A 1
H9B H 0.3387 0.6217 0.3411 0.054 Uiso 0.702(11) 1 calc PR A 1
C10 C 0.1689(9) 0.6146(7) 0.3464(7) 0.056(2) Uani 0.702(11) 1 d P A 1
H10A H 0.1914 0.6454 0.4137 0.068 Uiso 0.702(11) 1 calc PR A 1
H10B H 0.1124 0.5680 0.3452 0.068 Uiso 0.702(11) 1 calc PR A 1
C11 C 0.1083(8) 0.6792(7) 0.2554(6) 0.057(2) Uani 0.702(11) 1 d P A 1
H11A H 0.0311 0.6971 0.2585 0.069 Uiso 0.702(11) 1 calc PR A 1
H11B H 0.1587 0.7316 0.2672 0.069 Uiso 0.702(11) 1 calc PR A 1
C12 C 0.0859(15) 0.6460(10) 0.1471(13) 0.048(3) Uani 0.702(11) 1 d P A 1
H12A H 0.0662 0.6953 0.0980 0.057 Uiso 0.702(11) 1 calc PR A 1
H12B H 0.0168 0.6063 0.1255 0.057 Uiso 0.702(11) 1 calc PR A 1
C13 C 0.1958(7) 0.5977(6) 0.1418(5) 0.0409(17) Uani 0.702(11) 1 d P A 1
H13A H 0.2594 0.6423 0.1540 0.049 Uiso 0.702(11) 1 calc PR A 1
C8' C 0.2870(14) 0.5651(11) 0.2339(11) 0.029(4) Uiso 0.298(11) 1 d P A 2
H8'A H 0.3304 0.6195 0.2312 0.035 Uiso 0.298(11) 1 calc PR A 2
C9' C 0.272(2) 0.5520(14) 0.3456(17) 0.026(5) Uiso 0.298(11) 1 d P A 2
H9'A H 0.3501 0.5477 0.4038 0.031 Uiso 0.298(11) 1 calc PR A 2
H9'B H 0.2233 0.5006 0.3455 0.031 Uiso 0.298(11) 1 calc PR A 2
C10' C 0.2034(17) 0.6426(13) 0.3490(16) 0.038(5) Uiso 0.298(11) 1 d P A 2
H10C H 0.1963 0.6492 0.4176 0.046 Uiso 0.298(11) 1 calc PR A 2
H10D H 0.2492 0.6924 0.3385 0.046 Uiso 0.298(11) 1 calc PR A 2
C11' C 0.0722(17) 0.6405(14) 0.2579(15) 0.046(5) Uiso 0.298(11) 1 d P A 2
H11C H 0.0254 0.5928 0.2715 0.055 Uiso 0.298(11) 1 calc PR A 2
H11D H 0.0306 0.6955 0.2585 0.055 Uiso 0.298(11) 1 calc PR A 2
C12' C 0.079(3) 0.628(2) 0.151(3) 0.032(7) Uiso 0.298(11) 1 d P A 2
H12C H -0.0011 0.6136 0.1010 0.038 Uiso 0.298(11) 1 calc PR A 2
H12D H 0.1036 0.6833 0.1294 0.038 Uiso 0.298(11) 1 calc PR A 2
C13' C 0.1607(16) 0.5612(13) 0.1470(12) 0.034(4) Uiso 0.298(11) 1 d P A 2
H13B H 0.1251 0.5048 0.1561 0.041 Uiso 0.298(11) 1 calc PR A 2
C14 C 0.1190(4) 0.5913(3) -0.0493(3) 0.0428(10) Uani 1 1 d . A 2
H14A H 0.0691 0.6381 -0.0472 0.051 Uiso 1 1 calc R A 2
C15 C 0.1194(4) 0.5673(3) -0.1514(3) 0.0403(10) Uani 1 1 d . A 2
C16 C 0.0312(4) 0.6092(3) -0.2402(4) 0.0540(12) Uani 1 1 d . A 2
H16A H -0.0226 0.6492 -0.2294 0.065 Uiso 1 1 calc R A 2
C17 C 0.0237(5) 0.5924(4) -0.3404(4) 0.0640(14) Uani 1 1 d . A 2
H17A H -0.0362 0.6192 -0.3977 0.077 Uiso 1 1 calc R A 2
C18 C 0.1064(5) 0.5343(3) -0.3570(4) 0.0578(13) Uani 1 1 d . A 2
H18A H 0.1024 0.5232 -0.4256 0.069 Uiso 1 1 calc R A 2
C19 C 0.1937(4) 0.4936(3) -0.2726(3) 0.0485(11) Uani 1 1 d . A 2
H19A H 0.2486 0.4555 -0.2849 0.058 Uiso 1 1 calc R A 2
C20 C 0.2017(4) 0.5084(3) -0.1681(3) 0.0420(10) Uani 1 1 d . A 2
C21 C 0.4888(5) 0.6492(4) 0.1425(5) 0.087(2) Uani 1 1 d D A 2
H21A H 0.5318 0.6873 0.1119 0.131 Uiso 1 1 calc R A 2
H21B H 0.5451 0.6233 0.2063 0.131 Uiso 1 1 calc R A 2
H21C H 0.4294 0.6829 0.1588 0.131 Uiso 1 1 calc R A 2
Cl1 Cl 0.34749(14) 0.34390(9) 0.52211(11) 0.0655(4) Uani 1 1 d . A 2
O4 O 0.2988(7) 0.3369(5) 0.4104(5) 0.168(3) Uani 1 1 d . A 2
O5 O 0.3503(16) 0.4293(5) 0.5550(8) 0.144(6) Uani 0.702(11) 1 d P A 1
O6 O 0.4662(7) 0.2993(6) 0.5605(9) 0.113(3) Uani 0.702(11) 1 d P A 1
O7 O 0.2720(11) 0.2900(9) 0.5446(12) 0.174(6) Uani 0.702(11) 1 d P A 1
O5' O 0.4188(19) 0.406(2) 0.513(2) 0.189(17) Uani 0.298(11) 1 d P A 2
O6' O 0.407(3) 0.2967(16) 0.6099(16) 0.144(11) Uani 0.298(11) 1 d P A 2
O7' O 0.263(3) 0.374(4) 0.557(2) 0.202(18) Uani 0.298(11) 1 d P A 2

loop_
_atom_site_aniso_label
_atom_site_aniso_U_11
_atom_site_aniso_U_22
_atom_site_aniso_U_33
_atom_site_aniso_U_23
_atom_site_aniso_U_13
_atom_site_aniso_U_12
Ru 0.0350(2) 0.0397(2) 0.0361(2) -0.00127(15) 0.01281(16) 0.00415(15)
O1 0.0423(16) 0.0530(19) 0.0382(16) 0.0053(14) 0.0176(14) 0.0142(14)
O2 0.0408(17) 0.057(2) 0.0361(16) -0.0017(14) 0.0125(14) 0.0079(14)
O3 0.0458(17) 0.055(2) 0.0545(19) -0.0087(16) 0.0216(15) -0.0090(16)
N1 0.054(2) 0.047(2) 0.060(2) -0.007(2) 0.023(2) -0.0060(19)
N2 0.040(2) 0.047(2) 0.0381(19) 0.0050(17) 0.0173(17) 0.0134(17)
N3 0.0321(18) 0.047(2) 0.0380(19) -0.0032(16) 0.0135(16) 0.0044(15)
C1 0.033(2) 0.039(2) 0.038(2) 0.0033(18) 0.0113(18) 0.0050(18)
C2 0.040(2) 0.048(3) 0.049(3) 0.002(2) 0.021(2) 0.006(2)
C3 0.042(2) 0.046(3) 0.058(3) 0.004(2) 0.017(2) 0.008(2)
C4 0.042(2) 0.054(3) 0.051(3) 0.010(2) 0.005(2) 0.016(2)
C5 0.047(3) 0.056(3) 0.042(2) 0.000(2) 0.013(2) 0.010(2)
C6 0.035(2) 0.041(2) 0.040(2) 0.0015(18) 0.0112(19) 0.0052(18)
C7 0.045(3) 0.048(3) 0.037(2) 0.000(2) 0.018(2) 0.006(2)
C8 0.049(4) 0.043(4) 0.046(4) 0.005(3) 0.028(3) 0.010(4)
C9 0.061(5) 0.035(5) 0.047(5) 0.013(4) 0.028(4) 0.010(4)
C10 0.063(6) 0.064(6) 0.053(5) -0.008(4) 0.035(4) 0.002(5)
C11 0.055(5) 0.060(6) 0.060(5) -0.013(4) 0.025(4) 0.016(4)
C12 0.050(5) 0.036(7) 0.062(6) 0.011(5) 0.027(4) 0.006(5)
C13 0.040(4) 0.043(4) 0.042(4) -0.003(3) 0.018(3) 0.005(3)
C14 0.036(2) 0.042(3) 0.048(3) -0.001(2) 0.013(2) 0.002(2)
C15 0.034(2) 0.039(2) 0.041(2) 0.0029(19) 0.0072(19) -0.0053(18)
C16 0.048(3) 0.055(3) 0.052(3) 0.012(2) 0.010(2) 0.003(2)
C17 0.060(3) 0.072(4) 0.047(3) 0.014(3) 0.004(3) -0.003(3)
C18 0.069(4) 0.061(3) 0.038(3) 0.000(2) 0.014(3) -0.012(3)
C19 0.052(3) 0.055(3) 0.037(2) 0.000(2) 0.016(2) -0.002(2)
C20 0.037(2) 0.044(3) 0.039(2) 0.000(2) 0.0070(19) -0.007(2)
C21 0.073(4) 0.105(5) 0.097(5) -0.046(4) 0.047(4) -0.045(4)
Cl1 0.0849(10) 0.0541(8) 0.0700(9) -0.0038(7) 0.0433(8) -0.0109(7)
O4 0.225(8) 0.173(7) 0.096(4) -0.033(4) 0.047(5) 0.056(6)
O5 0.275(18) 0.041(4) 0.102(7) -0.022(4) 0.051(9) 0.003(7)
O6 0.076(5) 0.093(6) 0.156(9) -0.024(6) 0.027(5) -0.002(4)
O7 0.133(9) 0.158(11) 0.270(16) 0.098(11) 0.121(11) -0.014(8)
O5' 0.080(14) 0.26(3) 0.17(2) 0.14(2) -0.024(13) -0.097(18)
O6' 0.21(3) 0.132(18) 0.085(14) 0.049(13) 0.048(16) 0.06(2)
O7' 0.20(3) 0.30(5) 0.16(2) -0.08(3) 0.13(2) 0.05(3)

loop_
_atom_type_symbol
_atom_type_description
_atom_type_scat_dispersion_real
_atom_type_scat_dispersion_imag
_atom_type_scat_source
C C 0.0033 0.0016 'International Tables Vol C Tables 4.2.6.8 and 6.1.1.4'
H H 0.0000 0.0000 'International Tables Vol C Tables 4.2.6.8 and 6.1.1.4'
N N 0.0061 0.0033 'International Tables Vol C Tables 4.2.6.8 and 6.1.1.4'
O O 0.0106 0.0060 'International Tables Vol C Tables 4.2.6.8 and 6.1.1.4'
Cl Cl 0.1484 0.1585 'International Tables Vol C Tables 4.2.6.8 and 6.1.1.4'
Ru Ru -1.2594 0.8363 'International Tables Vol C Tables 4.2.6.8 and 6.1.1.4'

loop_
_geom_angle_atom_site_label_1
_geom_angle_atom_site_label_2
_geom_angle_atom_site_label_3
_geom_angle
N1 Ru O2 104.39(17)
N1 Ru O1 103.62(17)
O2 Ru O1 82.90(12)
N1 Ru N2 97.68(18)
O2 Ru N2 157.87(15)
O1 Ru N2 93.48(13)
N1 Ru N3 98.82(18)
O2 Ru N3 93.17(13)
O1 Ru N3 157.50(14)
N2 Ru N3 81.84(14)
N1 Ru O3 176.93(16)
O2 Ru O3 78.09(12)
O1 Ru O3 78.37(12)
N2 Ru O3 79.79(13)
N3 Ru O3 79.14(14)
C1 O1 Ru 123.0(2)
C20 O2 Ru 123.5(3)
C21 O3 Ru 139.8(3)
C7 N2 C8 124.3(4)
C7 N2 C8' 119.2(6)
C8 N2 C8' 26.9(5)
C7 N2 Ru 123.7(3)
C8 N2 Ru 110.7(3)
C8' N2 Ru 114.9(6)
C14 N3 C13 120.7(4)
C14 N3 C13' 127.7(6)
C13 N3 C13' 26.8(6)
C14 N3 Ru 123.5(3)
C13 N3 Ru 113.8(3)
C13' N3 Ru 107.5(6)
O1 C1 C2 116.1(4)
O1 C1 C6 124.9(4)
C2 C1 C6 119.1(4)
C3 C2 C1 120.4(4)
C2 C3 C4 121.1(4)
C5 C4 C3 119.1(4)
C4 C5 C6 121.6(4)
C5 C6 C1 118.7(4)
C5 C6 C7 116.2(4)
C1 C6 C7 125.2(4)
N2 C7 C6 126.1(4)
C9 C8 N2 115.8(7)
C9 C8 C13 109.2(8)
N2 C8 C13 106.8(5)
C10 C9 C8 109.9(8)
C9 C10 C11 109.8(8)
C12 C11 C10 116.3(8)
C11 C12 C13 111.7(11)
N3 C13 C8 108.0(6)
N3 C13 C12 116.9(8)
C8 C13 C12 112.4(8)
C13' C8' N2 102.0(12)
C13' C8' C9' 107.9(16)
N2 C8' C9' 108.8(13)
C8' C9' C10' 99.0(15)
C11' C10' C9' 108.8(16)
C12' C11' C10' 112(2)
C13' C12' C11' 115(2)
C12' C13' C8' 115.4(19)
C12' C13' N3 115.7(17)
C8' C13' N3 106.0(12)
N3 C14 C15 126.2(4)
C20 C15 C16 119.0(4)
C20 C15 C14 124.7(4)
C16 C15 C14 116.2(4)
C17 C16 C15 121.5(5)
C16 C17 C18 119.5(5)
C19 C18 C17 120.4(5)
C18 C19 C20 121.3(5)
O2 C20 C15 125.5(4)
O2 C20 C19 116.1(4)
C15 C20 C19 118.3(4)
O5' Cl1 O7' 113(3)
O5' Cl1 O6' 108.6(18)
O7' Cl1 O6' 95(2)
O5' Cl1 O4 88.7(14)
O7' Cl1 O4 110.2(15)
O6' Cl1 O4 141.5(11)

loop_
_geom_bond_atom_site_label_1
_geom_bond_atom_site_label_2
_geom_bond_distance
Ru N1 1.592(4)
Ru O2 1.972(3)
Ru O1 1.977(3)
Ru N2 2.018(4)
Ru N3 2.030(3)
Ru O3 2.431(3)
O1 C1 1.351(5)
O2 C20 1.339(5)
O3 C21 1.419(5)
N2 C7 1.294(6)
N2 C8 1.511(7)
N2 C8' 1.537(15)
N3 C14 1.292(5)
N3 C13 1.482(7)
N3 C13' 1.562(16)
C1 C2 1.400(6)
C1 C6 1.412(6)
C2 C3 1.378(6)
C3 C4 1.387(7)
C4 C5 1.370(6)
C5 C6 1.407(6)
C6 C7 1.434(6)
C8 C9 1.506(12)
C8 C13 1.518(11)
C9 C10 1.503(13)
C10 C11 1.530(13)
C11 C12 1.482(18)
C12 C13 1.520(18)
C8' C13' 1.53(2)
C8' C9' 1.60(3)
C9' C10' 1.61(3)
C10' C11' 1.59(3)
C11' C12' 1.49(4)
C12' C13' 1.41(4)
C14 C15 1.437(6)
C15 C20 1.401(6)
C15 C16 1.420(6)
C16 C17 1.354(7)
C17 C18 1.397(8)
C18 C19 1.373(7)
C19 C20 1.405(6)
Cl1 O5' 1.300(17)
Cl1 O7' 1.34(2)
Cl1 O6' 1.345(19)
Cl1 O4 1.412(6)
